data_1518058
loop_
_publ_author_name
'Charbonnier, Francois'
'Petit-Ramel, Michelle'
'Faure, Rene'
'Loiseleur, Henri'

_publ_section_title
;
 Structure cristalline du furanne-2 carboxylate d'argent(I) anhydre et du
 furanne-2 carboxylate de cuivre(II) dihydrate
;
_journal_name_full 'Revue de Chimie Minerale'
_journal_page_first 601
_journal_page_last 610
_journal_volume 21
_journal_year 1984
_chemical_formula_sum 'C20 H20 Cu2 O16'
_chemical_formula_weight 643.454
_space_group_IT_number 14
_symmetry_cell_setting monoclinic
_symmetry_Int_Tables_number 14
_symmetry_space_group_name_Hall '-P 2ybc'
_symmetry_space_group_name_H-M 'P 1 21/c 1'
_cell_angle_alpha 90
_cell_angle_beta 90.69(1)
_cell_angle_gamma 90
_cell_formula_units_Z 4
_cell_length_a 10.119(1)
_cell_length_b 13.018(3)
_cell_length_c 19.950(3)
_cell_volume 2627.8(8)
_diffrn_ambient_temperature 293
_diffrn_radiation_probe x-ray
_diffrn_radiation_type MoK\a
_diffrn_radiation_wavelength 0.71069
_exptl_absorpt_coefficient_mu 1.76
_exptl_crystal_density_diffrn 1.62
_refine_ls_number_reflns 3574
_refine_ls_R_factor_gt 0.062
_cod_data_source_file RCM-1984-21-601-610-2.cif
_cod_data_source_block furanne-Cu
_cod_depositor_comments
;

2019-03-17
Z value and formula fixed to values more according to usual
chemical conventions.                 miguel
;
_cod_original_formula_sum 'C10 H10 Cu O8'
_cod_original_formula_weight 321.727
_cod_original_formula_units_Z 8
_cod_original_sg_symbol_H-M 'P 21/c'
_cod_database_code 1518058

loop_
_symmetry_equiv_pos_site_id
_symmetry_equiv_pos_as_xyz
1 x,y,z
2 -x,1/2+y,1/2-z
3 -x,-y,-z
4 x,1/2-y,1/2+z

loop_
_atom_site_label
_atom_site_type_symbol
_atom_site_thermal_displace_type
_atom_site_fract_x
_atom_site_fract_y
_atom_site_fract_z
_atom_site_occupancy
_atom_site_U_iso_or_equiv
Cu1 Cu Uiso 0.65005(7) 0.31887(6) 0.27522(5) 1.000 0.0304(13)
Cu2 Cu Uiso 0.66328(7) 0.12360(6) 0.24060(5) 1.000 0.0291(13)
O1 O Uiso 0.8323(5) 0.3253(4) 0.2431(3) 1.000 0.0456(13)
O2 O Uiso 0.8446(5) 0.1589(4) 0.2161(3) 1.000 0.0456(13)
O3 O Uiso 1.0866(7) 0.1937(6) 0.1608(4) 1.000 0.081(3)
O4 O Uiso 0.5852(5) 0.3435(4) 0.1841(3) 1.000 0.0418(13)
O5 O Uiso 0.6018(5) 0.1781(4) 0.1534(3) 1.000 0.0443(13)
O6 O Uiso 0.5070(6) 0.2181(5) 0.0315(3) 1.000 0.057(3)
O7 O Uiso 0.4776(4) 0.1160(4) 0.2683(3) 1.000 0.0380(13)
O8 O Uiso 0.4671(5) 0.2807(4) 0.3014(3) 1.000 0.0380(13)
O9 O Uiso 0.2200(5) 0.2556(4) 0.3448(3) 1.000 0.0494(13)
O10 O Uiso 0.7184(5) 0.1008(4) 0.3333(3) 1.000 0.0431(13)
O11 O Uiso 0.7154(5) 0.2686(4) 0.3613(3) 1.000 0.0443(13)
O12 O Uiso 0.8124(9) 0.2268(9) 0.4873(5) 1.000 0.117(4)
O13 O Uiso 0.6400(6) 0.4708(4) 0.3146(3) 1.000 0.0519(13)
O14 O Uiso 0.6883(6) -0.0282(4) 0.2016(4) 1.000 0.060(3)
C1 C Uiso 0.8905(6) 0.2486(6) 0.2195(4) 1.000 0.038(3)
C2 C Uiso 1.0213(7) 0.2673(7) 0.1926(5) 1.000 0.048(3)
C3 C Uiso 1.0890(8) 0.3527(7) 0.1928(5) 1.000 0.048(3)
C4 C Uiso 1.2104(9) 0.3323(9) 0.1606(6) 1.000 0.074(4)
C5 C Uiso 1.2093(9) 0.2372(8) 0.1400(6) 1.000 0.068(4)
C6 C Uiso 0.5730(6) 0.2697(5) 0.1419(4) 1.000 0.037(3)
C7 C Uiso 0.5189(7) 0.2959(7) 0.0766(4) 1.000 0.043(3)
C8 C Uiso 0.4692(9) 0.3831(7) 0.0505(5) 1.000 0.051(3)
C9 C Uiso 0.4227(9) 0.3537(9) -0.0165(6) 1.000 0.074(4)
C10 C Uiso 0.4496(9) 0.2571(9) -0.0241(5) 1.000 0.066(3)
C11 C Uiso 0.4182(6) 0.1940(5) 0.2944(4) 1.000 0.0317(13)
C12 C Uiso 0.2836(6) 0.1756(5) 0.3172(4) 1.000 0.0304(13)
C13 C Uiso 0.2061(7) 0.0901(6) 0.3169(4) 1.000 0.042(3)
C14 C Uiso 0.0841(7) 0.1223(7) 0.3462(5) 1.000 0.053(3)
C15 C Uiso 0.0982(8) 0.2207(7) 0.3625(5) 1.000 0.058(3)
C16 C Uiso 0.7356(6) 0.1746(6) 0.3744(4) 1.000 0.038(3)
C17 C Uiso 0.7865(7) 0.1511(7) 0.4406(5) 1.000 0.049(3)
C18 C Uiso 0.8091(9) 0.0483(9) 0.4600(6) 1.000 0.084(4)
C19 C Uiso 0.8602(9) 0.0734(9) 0.5278(9) 1.000 0.205(11)
C20 C Uiso 0.8593(9) 0.1688(9) 0.5416(8) 1.000 0.189(11)
O15 O Uiso 1.034(2) 0.476(2) 0.3340(10) 1.000 0.206(6)
O16 O Uiso 0.489(2) 0.495(2) 0.4360(10) 1.000 0.262(10)

loop_
_atom_type_symbol
_atom_type_description
_atom_type_scat_dispersion_real
_atom_type_scat_dispersion_imag
_atom_type_scat_source
C C 0.0033 0.0016 ' International Tables Vol C Tables 4.2.6.8 and 6.1.1.4'
Cu Cu 0.3201 1.2651 ' International Tables Vol C Tables 4.2.6.8 and 6.1.1.4'
O O 0.0106 0.0060 ' International Tables Vol C Tables 4.2.6.8 and 6.1.1.4'

loop_
_geom_angle_atom_site_label_1
_geom_angle_atom_site_label_2
_geom_angle_atom_site_label_3
_geom_angle
_geom_angle_publ_flag
O1 Cu1 O4 89.8(2) yes
O1 Cu1 O8 167.6(2) yes
O1 Cu1 O11 89.5(2) yes
O1 Cu1 O13 97.5(2) yes
O4 Cu1 O8 89.0(2) yes
O4 Cu1 O11 169.7(2) yes
O4 Cu1 O13 100.0(2) yes
O8 Cu1 O11 89.5(2) yes
O8 Cu1 O13 95.0(2) yes
O11 Cu1 O13 90.2(2) yes
O2 Cu2 O5 89.0(2) yes
O2 Cu2 O7 169.2(2) yes
O2 Cu2 O10 90.8(2) yes
O2 Cu2 O14 90.6(2) yes
O5 Cu2 O7 88.5(2) yes
O5 Cu2 O10 167.4(2) yes
O5 Cu2 O14 92.8(3) yes
O7 Cu2 O10 89.4(2) yes
O7 Cu2 O14 100.0(2) yes
O10 Cu2 O14 99.8(3) yes
Cu1 O1 C1 122.4(5) yes
Cu2 O2 C1 123.4(5) yes
C2 O3 C5 106.9(8) yes
Cu1 O4 C6 121.1(5) yes
Cu2 O5 C6 125.2(5) yes
C7 O6 C10 107.4(7) yes
Cu2 O7 C11 121.6(4) yes
Cu1 O8 C11 124.6(5) yes
C12 O9 C15 106.6(6) yes
Cu2 O10 C16 122.1(5) yes
Cu1 O11 C16 124.0(5) yes
C17 O12 C20 101.4(10) yes
O1 C1 O2 125.8(6) yes
O1 C1 C2 116.0(7) yes
O2 C1 C2 118.2(7) yes
O3 C2 C1 121.0(8) yes
O3 C2 C3 110.6(7) yes
C1 C2 C3 128.4(8) no
C2 C3 C4 107.2(9) no
C3 C4 C5 108.4(9) no
O3 C5 C4 106.8(9) yes
O4 C6 O5 125.1(7) yes
O4 C6 C7 116.5(6) yes
O5 C6 C7 118.4(7) yes
O6 C7 C6 116.7(7) yes
O6 C7 C8 110.1(7) yes
C6 C7 C8 133.1(8) no
C7 C8 C9 104.4(8) no
C8 C9 C10 107.2(9) no
O6 C10 C9 111.0(9) yes
O7 C11 O8 125.0(6) yes
O7 C11 C12 115.9(6) yes
O8 C11 C12 119.1(6) yes
O9 C12 C11 116.9(6) yes
O9 C12 C13 110.9(6) yes
C11 C12 C13 132.2(6) no
C12 C13 C14 104.9(7) no
C13 C14 C15 106.9(7) no
O9 C15 C14 110.6(7) yes
O10 C16 O11 125.1(7) yes
O10 C16 C17 118.3(7) yes
O11 C16 C17 116.6(7) yes
O12 C17 C16 121.9(8) yes
O12 C17 C18 117.6(9) yes
C16 C17 C18 120.4(9) no
C17 C18 C19 95.5(9) no
C18 C19 C20 114.2(13) no
O12 C20 C19 111.3(14) yes

loop_
_geom_bond_atom_site_label_1
_geom_bond_atom_site_label_2
_geom_bond_distance
_geom_bond_publ_flag
Cu1 O1 1.961(5) yes
Cu1 O4 1.952(6) yes
Cu1 O8 1.993(5) yes
Cu1 O11 1.946(6) yes
Cu1 O13 2.131(5) yes
Cu2 O2 1.959(5) yes
Cu2 O5 1.973(6) yes
Cu2 O7 1.967(4) yes
Cu2 O10 1.948(6) yes
Cu2 O14 2.140(6) yes
O1 C1 1.254(9) yes
O2 C1 1.258(9) yes
O3 C2 1.329(12) yes
O3 C5 1.431(12) yes
O4 C6 1.282(9) yes
O5 C6 1.248(8) yes
O6 C7 1.359(11) yes
O6 C10 1.345(12) yes
O7 C11 1.293(8) yes
O8 C11 1.240(8) yes
O9 C12 1.346(9) yes
O9 C15 1.364(10) yes
O10 C16 1.274(10) yes
O11 C16 1.267(9) yes
O12 C17 1.379(14) yes
O12 C20 1.399(18) yes
C1 C2 1.455(10) no
C2 C3 1.306(12) no
C3 C4 1.418(13) no
C4 C5 1.304(16) no
C6 C7 1.448(11) no
C7 C8 1.344(13) no
C8 C9 1.463(15) no
C9 C10 1.296(16) no
C11 C12 1.461(9) no
C12 C13 1.362(10) no
C13 C14 1.435(11) no
C14 C15 1.329(13) no
C16 C17 1.445(12) no
C17 C18 1.411(15) no
C18 C19 1.48(2) no
C19 C20 1.272(17) no

loop_
_geom_torsion_atom_site_label_1
_geom_torsion_atom_site_label_2
_geom_torsion_atom_site_label_3
_geom_torsion_atom_site_label_4
_geom_torsion
_geom_torsion_publ_flag
O4 Cu1 O1 C1 -85.8(6) no
O11 Cu1 O1 C1 84.0(6) no
O13 Cu1 O1 C1 174.2(6) no
O1 Cu1 O4 C6 83.5(5) no
O8 Cu1 O4 C6 -84.1(5) no
O13 Cu1 O4 C6 -179.0(5) no
O4 Cu1 O8 C11 84.8(6) no
O11 Cu1 O8 C11 -85.0(6) no
O13 Cu1 O8 C11 -175.2(6) no
O1 Cu1 O11 C16 -87.5(5) no
O8 Cu1 O11 C16 80.1(5) no
O13 Cu1 O11 C16 175.1(5) no
O5 Cu2 O2 C1 78.7(6) no
O10 Cu2 O2 C1 -88.7(6) no
O14 Cu2 O2 C1 171.5(6) no
O2 Cu2 O5 C6 -87.0(5) no
O7 Cu2 O5 C6 82.5(5) no
O14 Cu2 O5 C6 -177.6(5) no
O5 Cu2 O7 C11 -86.2(6) no
O10 Cu2 O7 C11 81.4(6) no
O14 Cu2 O7 C11 -178.8(6) no
O2 Cu2 O10 C16 80.1(5) no
O7 Cu2 O10 C16 -89.1(5) no
O14 Cu2 O10 C16 170.9(5) no
Cu1 O1 C1 O2 -3.5(11) no
Cu1 O1 C1 C2 175.0(6) no
Cu2 O2 C1 O1 5.6(11) no
Cu2 O2 C1 C2 -172.9(6) no
C5 O3 C2 C1 179.1(8) no
C5 O3 C2 C3 1.2(11) no
C2 O3 C5 C4 0.4(12) no
Cu1 O4 C6 O5 -1.1(9) no
Cu1 O4 C6 C7 177.5(5) no
Cu2 O5 C6 O4 3.7(10) no
Cu2 O5 C6 C7 -175.0(5) no
C10 O6 C7 C6 177.1(7) no
C10 O6 C7 C8 0.4(9) no
C7 O6 C10 C9 -1.1(10) no
Cu2 O7 C11 O8 4.0(11) no
Cu2 O7 C11 C12 -175.7(5) no
Cu1 O8 C11 O7 -1.0(11) no
Cu1 O8 C11 C12 178.6(5) no
C15 O9 C12 C11 -179.6(7) no
C15 O9 C12 C13 -0.2(9) no
C12 O9 C15 C14 -0.6(10) no
Cu2 O10 C16 O11 2.5(9) no
Cu2 O10 C16 C17 -175.2(5) no
Cu1 O11 C16 O10 1.3(9) no
Cu1 O11 C16 C17 179.0(5) no
C20 O12 C17 C16 -179.6(7) no
C20 O12 C17 C18 1.6(11) no
C17 O12 C20 C19 0.1(11) no
O1 C1 C2 O3 -173.7(8) no
O1 C1 C2 C3 3.8(14) no
O2 C1 C2 O3 5.0(13) no
O2 C1 C2 C3 -177.6(9) no
O3 C2 C3 C4 -2.2(12) no
C1 C2 C3 C4 -179.9(9) no
C2 C3 C4 C5 2.4(13) no
C3 C4 C5 O3 -1.7(13) no
O4 C6 C7 O6 179.4(6) no
O4 C6 C7 C8 -4.8(12) no
O5 C6 C7 O6 -1.9(10) no
O5 C6 C7 C8 173.9(8) no
O6 C7 C8 C9 0.3(9) no
C6 C7 C8 C9 -175.7(8) no
C7 C8 C9 C10 -1.0(11) no
C8 C9 C10 O6 1.3(11) no
O7 C11 C12 O9 179.7(7) no
O7 C11 C12 C13 0.5(13) no
O8 C11 C12 O9 0.1(11) no
O8 C11 C12 C13 -179.1(8) no
O9 C12 C13 C14 0.9(9) no
C11 C12 C13 C14 -179.9(8) no
C12 C13 C14 C15 -1.2(10) no
C13 C14 C15 O9 1.1(11) no
O10 C16 C17 O12 177.7(7) no
O10 C16 C17 C18 -3.6(11) no
O11 C16 C17 O12 -0.2(11) no
O11 C16 C17 C18 178.6(7) no
O12 C17 C18 C19 -2.2(10) no
C16 C17 C18 C19 178.9(7) no
C17 C18 C19 C20 2.2(11) no
C18 C19 C20 O12 -1.6(13) no
